data_7131280
loop_
_publ_author_name
'Zhang, Jia'
'Li, Songyi'
'Fang, Huayi'

_publ_section_title
;
 C-H bond activations by the
 HO&#x2d9;/(Salophen<sup><i>t</i>-Bu</sup>)Co(II) radical pair generated
 <i>via</i> homolysis of a terminal Co(III)-OH bond.
;
_journal_issue 22
_journal_name_full 'Chemical communications (Cambridge, England)'
_journal_page_first 3245
_journal_page_last 3248
_journal_paper_doi 10.1039/d3cc00146f
_journal_volume 59
_journal_year 2023
_chemical_formula_moiety 'C56 H65 Co2 N4 O7, C7 H7 O3 S, 2(H2 O)'
_chemical_formula_sum 'C63 H76 Co2 N4 O12 S'
_chemical_formula_weight 1231.20
_space_group_crystal_system monoclinic
_space_group_IT_number 14
_space_group_name_Hall '-P 2ybc'
_space_group_name_H-M_alt 'P 1 21/c 1'
_atom_sites_solution_hydrogens difmap
_atom_sites_solution_primary direct
_audit_creation_date 2020-12-06
_audit_creation_method
;
Olex2 1.3
(compiled 2020.07.31 svn.rc2a77460 for OlexSys, GUI svn.r6145)
;
_audit_update_record
;
2022-11-21 deposited with the CCDC.	2023-02-15 downloaded from the CCDC.
;
_cell_angle_alpha 90
_cell_angle_beta 99.1390(10)
_cell_angle_gamma 90
_cell_formula_units_Z 4
_cell_length_a 12.5798(2)
_cell_length_b 13.6960(2)
_cell_length_c 34.2286(4)
_cell_measurement_reflns_used 10087
_cell_measurement_temperature 293(2)
_cell_measurement_theta_max 75.9220
_cell_measurement_theta_min 4.7810
_cell_volume 5822.48(14)
_computing_molecular_graphics 'Olex2 1.3 (Dolomanov et al., 2009)'
_computing_publication_material 'Olex2 1.3 (Dolomanov et al., 2009)'
_computing_structure_refinement 'SHELXL 2013/2 (Sheldrick, 2015)'
_computing_structure_solution 'SHELXS  (Sheldrick, 2008)'
_diffrn_ambient_temperature 293(2)
_diffrn_measured_fraction_theta_full 0.993
_diffrn_measured_fraction_theta_max 0.952
_diffrn_measurement_device_type 'multiwire proportional'
_diffrn_measurement_method 'phi and omega scans'
_diffrn_radiation_monochromator graphite
_diffrn_radiation_type CuK\a
_diffrn_radiation_wavelength 1.54178
_diffrn_reflns_av_R_equivalents 0.0390
_diffrn_reflns_av_unetI/netI 0.0502
_diffrn_reflns_Laue_measured_fraction_full 0.993
_diffrn_reflns_Laue_measured_fraction_max 0.952
_diffrn_reflns_limit_h_max 15
_diffrn_reflns_limit_h_min -15
_diffrn_reflns_limit_k_max 17
_diffrn_reflns_limit_k_min -16
_diffrn_reflns_limit_l_max 43
_diffrn_reflns_limit_l_min -31
_diffrn_reflns_number 27596
_diffrn_reflns_point_group_measured_fraction_full 0.993
_diffrn_reflns_point_group_measured_fraction_max 0.952
_diffrn_reflns_theta_full 67.679
_diffrn_reflns_theta_max 76.508
_diffrn_reflns_theta_min 4.155
_exptl_absorpt_coefficient_mu 5.346
_exptl_absorpt_correction_T_max 0.852
_exptl_absorpt_correction_T_min 0.55317
_exptl_absorpt_correction_type multi-scan
_exptl_crystal_colour brown
_exptl_crystal_density_diffrn 1.405
_exptl_crystal_description block
_exptl_crystal_F_000 2592.0
_exptl_crystal_size_max 0.25
_exptl_crystal_size_mid 0.1
_exptl_crystal_size_min 0.03
_refine_diff_density_max 0.658
_refine_diff_density_min -0.930
_refine_diff_density_rms 0.080
_refine_ls_extinction_method none
_refine_ls_goodness_of_fit_ref 1.034
_refine_ls_hydrogen_treatment mixed
_refine_ls_matrix_type full
_refine_ls_number_parameters 1033
_refine_ls_number_reflns 12230
_refine_ls_number_restraints 0
_refine_ls_restrained_S_all 1.034
_refine_ls_R_factor_all 0.0653
_refine_ls_R_factor_gt 0.0547
_refine_ls_shift/su_max 0.001
_refine_ls_shift/su_mean 0.000
_refine_ls_structure_factor_coef Fsqd
_refine_ls_weighting_details
;
 w=1/[\s^2^(Fo^2^)+(0.0833P)^2^+6.7715P]
 where P=(Fo^2^+2Fc^2^)/3
;
_refine_ls_wR_factor_gt 0.1435
_refine_ls_wR_factor_ref 0.1509
_reflns_Friedel_coverage 0.000
_reflns_number_gt 9879
_reflns_number_total 12230
_reflns_threshold_expression 'I > 2\s(I)'
_cod_data_source_file d3cc00146f3.cif
_cod_data_source_block news
_cod_depositor_comments 'Adding full bibliography for 7131278--7131282.cif.'
_cod_original_cell_volume 5822.49(14)
_cod_original_sg_symbol_H-M 'P 21/c'
_cod_original_formula_sum ' C63 H76 Co2 N4 O12 S'
_cod_database_code 7131280
_shelxl_version_number 2013-2
_shelx_space_group_comment
;
The symmetry employed for this shelxl refinement is uniquely defined
by the following loop, which should always be used as a source of
symmetry information in preference to the above space-group names.
They are only intended as comments.
;
_olex2_refinement_description
;
1. Fixed Uiso
 At 1.5 times of:
  All O(H,H) groups
2.a Free rotating group:
 O1(H1A,H1B), O2(H2A,H2B)
;
_olex2_submission_special_instructions 'No special instructions were received'

loop_
_space_group_symop_operation_xyz
'x, y, z'
'-x, y+1/2, -z+1/2'
'-x, -y, -z'
'x, -y-1/2, z-1/2'

loop_
_atom_site_label
_atom_site_type_symbol
_atom_site_fract_x
_atom_site_fract_y
_atom_site_fract_z
_atom_site_U_iso_or_equiv
_atom_site_adp_type
_atom_site_occupancy
_atom_site_site_symmetry_order
_atom_site_calc_flag
_atom_site_refinement_flags_posn
_atom_site_refinement_flags_adp
_atom_site_refinement_flags_occupancy
_atom_site_disorder_assembly
_atom_site_disorder_group
Co Co 0.15445(4) 0.81508(3) 0.08083(2) 0.01571(12) Uani 1 1 d . . . . .
Co1 Co 0.44806(4) 0.80831(3) 0.08012(2) 0.01604(12) Uani 1 1 d . . . . .
S3 S -0.19205(6) 0.63057(7) 0.07680(2) 0.0340(2) Uani 1 1 d . . . . .
O8 O 0.15279(17) 0.70065(14) 0.11115(6) 0.0201(4) Uani 1 1 d . . . . .
O3 O 0.30745(17) 0.81808(16) 0.09370(7) 0.0236(5) Uani 1 1 d . . . . .
O5 O 0.59417(18) 0.80501(18) 0.06900(7) 0.0232(4) Uani 1 1 d . . . . .
O4 O -0.00195(18) 0.81598(16) 0.07101(7) 0.0229(5) Uani 1 1 d . . . . .
O6 O 0.47573(17) 0.93773(14) 0.09820(6) 0.0209(4) Uani 1 1 d . . . . .
O9 O 0.14700(17) 0.88052(14) 0.12895(6) 0.0213(4) Uani 1 1 d . . . . .
O7 O 0.49681(16) 0.77057(14) 0.13341(6) 0.0196(4) Uani 1 1 d . . . . .
N8 N 0.40260(19) 0.84477(18) 0.02669(7) 0.0192(5) Uani 1 1 d . . . . .
N9 N 0.4282(2) 0.67836(18) 0.06122(7) 0.0192(5) Uani 1 1 d . . . . .
N10 N 0.15233(19) 0.93034(17) 0.05035(7) 0.0183(5) Uani 1 1 d . . . . .
C11 C 0.1620(2) 1.0184(2) 0.06503(9) 0.0191(6) Uani 1 1 d . . . . .
N12 N 0.15295(19) 0.74917(18) 0.03228(7) 0.0192(5) Uani 1 1 d . . . . .
C13 C 0.4429(2) 1.0181(2) 0.07956(8) 0.0194(6) Uani 1 1 d . . . . .
C14 C 0.4391(2) 0.6001(2) 0.08312(9) 0.0213(6) Uani 1 1 d . . . . .
C15 C 0.3913(2) 0.7638(2) 0.00059(8) 0.0207(6) Uani 1 1 d . . . . .
C16 C 0.1592(2) 0.6547(2) 0.02863(9) 0.0208(6) Uani 1 1 d . . . . .
C17 C 0.3877(2) 0.9340(2) 0.01441(9) 0.0215(6) Uani 1 1 d . . . . .
C18 C 0.1368(2) 0.8131(2) -0.00094(9) 0.0200(6) Uani 1 1 d . . . . .
C19 C 0.1697(2) 0.6113(2) 0.10027(9) 0.0184(6) Uani 1 1 d . . . . .
C20 C 0.5112(2) 0.6818(2) 0.14749(8) 0.0190(6) Uani 1 1 d . . . . .
C21 C 0.3613(3) 0.6835(3) -0.06265(10) 0.0290(7) Uani 1 1 d . . . . .
C22 C 0.1189(3) 0.7852(2) -0.04041(9) 0.0252(6) Uani 1 1 d . . . . .
C23 C 0.4043(2) 0.6729(2) 0.01937(9) 0.0208(6) Uani 1 1 d . . . . .
C24 C 0.4775(2) 0.5969(2) 0.12449(9) 0.0202(6) Uani 1 1 d . . . . .
C25 C 0.5635(2) 0.6689(2) 0.18776(9) 0.0214(6) Uani 1 1 d . . . . .
C26 C 0.3650(2) 1.1084(2) 0.01899(9) 0.0237(6) Uani 1 1 d . . . . .
C27 C 0.1453(2) 0.9749(2) 0.13501(8) 0.0187(6) Uani 1 1 d . . . . .
C28 C 0.3992(2) 1.0195(2) 0.03837(9) 0.0204(6) Uani 1 1 d . . . . .
C29 C 0.1545(3) 1.1777(2) 0.15067(10) 0.0255(6) Uani 1 1 d . . . . .
C30 C 0.1379(2) 0.9122(2) 0.00921(8) 0.0198(6) Uani 1 1 d . . . . .
C31 C 0.1725(2) 0.5856(2) 0.05997(9) 0.0200(6) Uani 1 1 d . . . . .
O32 O -0.1503(3) 0.7112(2) 0.10182(8) 0.0563(9) Uani 1 1 d . . . . .
C33 C 0.4872(2) 0.5033(2) 0.14184(10) 0.0235(6) Uani 1 1 d . . . . .
C34 C 0.1848(2) 0.5360(2) 0.12998(9) 0.0216(6) Uani 1 1 d . . . . .
C35 C 0.3958(3) 0.5872(2) -0.00285(9) 0.0247(6) Uani 1 1 d . . . . .
C36 C 0.3704(3) 0.7692(3) -0.04079(9) 0.0260(6) Uani 1 1 d . . . . .
C37 C 0.1222(2) 0.9837(2) -0.02034(9) 0.0220(6) Uani 1 1 d . . . . .
C38 C 0.1066(3) 0.9550(2) -0.05954(9) 0.0242(6) Uani 1 1 d . . . . .
O39 O -0.1366(3) 0.6178(3) 0.04354(8) 0.0705(11) Uani 1 1 d . . . . .
C40 C 0.1249(2) 1.0107(2) 0.17259(8) 0.0200(6) Uani 1 1 d . . . . .
C41 C 0.1308(3) 1.1102(2) 0.17902(9) 0.0238(6) Uani 1 1 d . . . . .
C42 C 0.5318(3) 0.4918(2) 0.18073(9) 0.0244(6) Uani 1 1 d . . . . .
C43 C 0.2053(3) 0.4425(2) 0.11758(10) 0.0248(6) Uani 1 1 d . . . . .
C45 C -0.1295(3) 0.3569(3) 0.15281(11) 0.0347(8) Uani 1 1 d . . . . .
C46 C 0.5037(3) 1.1135(2) 0.14419(9) 0.0265(7) Uani 1 1 d . . . . .
C47 C 0.2068(3) 0.4167(2) 0.07790(10) 0.0270(7) Uani 1 1 d . . . . .
C48 C -0.0689(3) 0.3762(3) 0.12304(11) 0.0333(8) Uani 1 1 d . . . . .
C49 C 0.4138(3) 1.1931(2) 0.08023(10) 0.0265(7) Uani 1 1 d . . . . .
C50 C -0.1093(4) 0.2676(3) 0.17833(14) 0.0432(9) Uani 1 1 d . . . . .
O51 O -0.3075(2) 0.63614(19) 0.06556(11) 0.0572(9) Uani 1 1 d . . . . .
C52 C 0.3741(3) 0.5935(3) -0.04390(9) 0.0272(7) Uani 1 1 d . . . . .
C53 C 0.1674(2) 1.1451(2) 0.11427(9) 0.0226(6) Uani 1 1 d . . . . .
C54 C 0.5709(3) 0.5746(2) 0.20278(9) 0.0247(6) Uani 1 1 d . . . . .
C55 C 0.1615(2) 1.0438(2) 0.10531(8) 0.0184(6) Uani 1 1 d . . . . .
C56 C 0.6787(4) 0.8200(3) 0.19220(12) 0.0425(10) Uani 1 1 d . . . . .
C57 C 0.4416(3) 1.0491(2) 0.16961(10) 0.0306(7) Uani 1 1 d . . . . .
C58 C 0.0717(3) 0.6041(3) 0.17824(10) 0.0260(6) Uani 1 1 d . . . . .
C59 C 0.2729(3) 0.6303(3) 0.18930(10) 0.0260(6) Uani 1 1 d . . . . .
C60 C -0.2279(3) 0.5065(3) 0.13555(11) 0.0351(8) Uani 1 1 d . . . . .
C61 C 0.1889(3) 0.4870(2) 0.04931(10) 0.0247(6) Uani 1 1 d . . . . .
C62 C 0.1814(2) 0.5597(2) 0.17347(9) 0.0223(6) Uani 1 1 d . . . . .
C63 C 0.0979(3) 0.9404(2) 0.20471(9) 0.0258(6) Uani 1 1 d . . . . .
C64 C -0.0870(3) 0.4586(3) 0.09950(11) 0.0346(8) Uani 1 1 d . . . . .
C65 C 0.1045(3) 0.8558(2) -0.06976(9) 0.0262(6) Uani 1 1 d . . . . .
C66 C 0.6217(3) 1.0801(3) 0.14797(11) 0.0332(8) Uani 1 1 d . . . . .
C67 C 0.6051(3) 0.7565(2) 0.21322(9) 0.0305(7) Uani 1 1 d . . . . .
C68 C 0.5049(4) 1.2180(3) 0.16101(11) 0.0348(8) Uani 1 1 d . . . . .
C69 C 0.4518(2) 1.1096(2) 0.10047(9) 0.0223(6) Uani 1 1 d . . . . .
C70 C 0.3708(3) 1.1938(2) 0.03970(10) 0.0261(7) Uani 1 1 d . . . . .
C71 C 0.1971(3) 0.4683(3) 0.19963(11) 0.0326(8) Uani 1 1 d . . . . .
C72 C 0.1972(3) 0.8762(3) 0.21854(10) 0.0354(8) Uani 1 1 d . . . . .
C73 C -0.2098(3) 0.4242(3) 0.15863(10) 0.0347(8) Uani 1 1 d . . . . .
C74 C -0.1675(3) 0.5242(3) 0.10584(10) 0.0332(8) Uani 1 1 d . . . . .
C75 C 0.0712(3) 0.9953(3) 0.24088(10) 0.0341(8) Uani 1 1 d . . . . .
C78 C 0.5085(4) 0.8155(3) 0.22242(11) 0.0409(10) Uani 1 1 d . . . . .
C80 C 0.6713(4) 0.7235(3) 0.25238(12) 0.0470(11) Uani 1 1 d . . . . .
C44 C -0.0001(3) 0.8782(3) 0.18854(11) 0.0363(8) Uani 1 1 d . . . . .
O1 O -0.1060(3) 0.7654(3) -0.00196(11) 0.0665(9) Uani 1 1 d G . . . .
H1A H -0.1140 0.7087 0.0072 0.100 Uiso 1 1 d G U . . .
H1B H -0.0712 0.7560 -0.0210 0.100 Uiso 1 1 d G U . . .
O2 O -0.2335(3) 0.8878(3) 0.11058(12) 0.0739(10) Uani 1 1 d G . . . .
H2A H -0.2204 0.8270 0.1101 0.111 Uiso 1 1 d G U . . .
H2B H -0.2223 0.9025 0.1350 0.111 Uiso 1 1 d G U . . .
H71A H 0.266(3) 0.437(3) 0.1993(11) 0.028(9) Uiso 1 1 d . . . . .
H43 H 0.221(3) 0.389(3) 0.1377(10) 0.021(8) Uiso 1 1 d . . . . .
H61 H 0.187(3) 0.471(3) 0.0216(11) 0.028(9) Uiso 1 1 d . . . . .
H16 H 0.156(3) 0.627(2) 0.0018(10) 0.021(8) Uiso 1 1 d . . . . .
H17 H 0.370(3) 0.942(2) -0.0144(10) 0.022(8) Uiso 1 1 d . . . . .
H70 H 0.351(3) 1.255(3) 0.0262(11) 0.034(10) Uiso 1 1 d . . . . .
H38 H 0.095(3) 1.007(3) -0.0816(10) 0.027(9) Uiso 1 1 d . . . . .
H47 H 0.218(3) 0.348(3) 0.0679(10) 0.023(9) Uiso 1 1 d . . . . .
H65 H 0.094(3) 0.841(3) -0.1000(11) 0.026(9) Uiso 1 1 d . . . . .
H52 H 0.372(3) 0.539(3) -0.0583(11) 0.032(10) Uiso 1 1 d . . . . .
H58A H 0.051(3) 0.664(3) 0.1608(12) 0.036(10) Uiso 1 1 d . . . . .
H64 H -0.045(3) 0.475(3) 0.0786(11) 0.033(10) Uiso 1 1 d . . . . .
H11 H 0.167(3) 1.072(3) 0.0461(10) 0.026(9) Uiso 1 1 d . . . . .
H26 H 0.336(3) 1.107(3) -0.0104(10) 0.025(9) Uiso 1 1 d . . . . .
H48 H -0.011(3) 0.333(3) 0.1192(12) 0.039(11) Uiso 1 1 d . . . . .
H41 H 0.119(3) 1.138(2) 0.2047(10) 0.019(8) Uiso 1 1 d . . . . .
H58B H 0.067(3) 0.621(3) 0.2039(13) 0.038(11) Uiso 1 1 d . . . . .
H42 H 0.541(3) 0.427(3) 0.1930(10) 0.022(9) Uiso 1 1 d . . . . .
H29 H 0.156(3) 1.245(3) 0.1571(11) 0.029(9) Uiso 1 1 d . . . . .
H59A H 0.269(3) 0.651(3) 0.2171(12) 0.035(10) Uiso 1 1 d . . . . .
H33 H 0.462(3) 0.450(3) 0.1251(12) 0.037(11) Uiso 1 1 d . . . . .
H14 H 0.425(2) 0.538(2) 0.0709(9) 0.008(7) Uiso 1 1 d . . . . .
H56A H 0.637(3) 0.854(3) 0.1678(12) 0.040(11) Uiso 1 1 d . . . . .
H75A H 0.004(3) 1.033(3) 0.2332(11) 0.031(10) Uiso 1 1 d . . . . .
H3 H 0.314(3) 0.821(3) 0.1158(12) 0.021(9) Uiso 1 1 d . . . . .
H44A H 0.012(3) 0.837(3) 0.1653(12) 0.037(11) Uiso 1 1 d . . . . .
H75B H 0.134(3) 1.034(3) 0.2562(12) 0.036(10) Uiso 1 1 d . . . . .
H72A H 0.216(3) 0.840(3) 0.1981(13) 0.040(11) Uiso 1 1 d . . . . .
H75C H 0.054(3) 0.950(3) 0.2580(12) 0.040(11) Uiso 1 1 d . . . . .
H5A H 0.638(4) 0.836(3) 0.0865(13) 0.042(12) Uiso 1 1 d . . . . .
H37 H 0.116(3) 1.060(3) -0.0123(12) 0.040(11) Uiso 1 1 d . . . . .
H68A H 0.436(3) 1.247(3) 0.1590(12) 0.035(11) Uiso 1 1 d . . . . .
H57A H 0.474(3) 1.052(3) 0.1976(11) 0.029(9) Uiso 1 1 d . . . . .
H57B H 0.441(3) 0.978(3) 0.1597(11) 0.032(10) Uiso 1 1 d . . . . .
H66A H 0.620(3) 1.015(3) 0.1386(12) 0.036(10) Uiso 1 1 d . . . . .
H57C H 0.368(4) 1.069(3) 0.1695(12) 0.042(11) Uiso 1 1 d . . . . .
H66B H 0.667(4) 1.120(3) 0.1337(13) 0.047(12) Uiso 1 1 d . . . . .
H49 H 0.418(3) 1.257(3) 0.0942(11) 0.037(10) Uiso 1 1 d . . . . .
H68B H 0.547(3) 1.265(3) 0.1477(12) 0.042(11) Uiso 1 1 d . . . . .
H54 H 0.607(3) 0.566(3) 0.2307(12) 0.034(10) Uiso 1 1 d . . . . .
H71B H 0.139(4) 0.419(3) 0.1914(12) 0.044(12) Uiso 1 1 d . . . . .
H58C H 0.015(3) 0.560(3) 0.1719(11) 0.037(11) Uiso 1 1 d . . . . .
H71C H 0.197(3) 0.488(3) 0.2277(13) 0.040(11) Uiso 1 1 d . . . . .
H68C H 0.544(4) 1.215(3) 0.1886(13) 0.044(12) Uiso 1 1 d . . . . .
H66C H 0.659(3) 1.081(3) 0.1773(12) 0.039(11) Uiso 1 1 d . . . . .
H78A H 0.459(3) 0.770(3) 0.2375(12) 0.043(11) Uiso 1 1 d . . . . .
H80A H 0.695(4) 0.783(4) 0.2660(16) 0.068(15) Uiso 1 1 d . . . . .
H36 H 0.367(3) 0.837(3) -0.0531(10) 0.023(9) Uiso 1 1 d . . . . .
H21 H 0.345(4) 0.690(3) -0.0914(14) 0.047(12) Uiso 1 1 d . . . . .
H35 H 0.400(3) 0.522(3) 0.0099(10) 0.027(9) Uiso 1 1 d . . . . .
H5B H 0.625(4) 0.750(4) 0.0681(15) 0.066(16) Uiso 1 1 d . . . . .
H44B H -0.021(4) 0.832(3) 0.2093(14) 0.049(12) Uiso 1 1 d . . . . .
H60 H -0.272(4) 0.548(3) 0.1384(13) 0.046(13) Uiso 1 1 d . . . . .
H73 H -0.257(3) 0.411(3) 0.1796(12) 0.040(11) Uiso 1 1 d . . . . .
H50A H -0.081(4) 0.208(4) 0.1643(16) 0.069(16) Uiso 1 1 d . . . . .
H50B H -0.073(5) 0.281(5) 0.199(2) 0.09(2) Uiso 1 1 d . . . . .
H50C H -0.173(6) 0.243(5) 0.1867(19) 0.10(2) Uiso 1 1 d . . . . .
H72B H 0.188(4) 0.832(4) 0.2406(15) 0.058(14) Uiso 1 1 d . . . . .
H53 H 0.178(3) 1.191(3) 0.0927(11) 0.027(9) Uiso 1 1 d . . . . .
H78B H 0.539(4) 0.880(4) 0.2369(14) 0.060(14) Uiso 1 1 d . . . . .
H56B H 0.710(4) 0.872(4) 0.2080(15) 0.064(15) Uiso 1 1 d . . . . .
H78C H 0.463(4) 0.835(4) 0.2005(15) 0.055(14) Uiso 1 1 d . . . . .
H59B H 0.269(3) 0.685(3) 0.1748(12) 0.034(11) Uiso 1 1 d . . . . .
H59C H 0.339(3) 0.606(3) 0.1888(10) 0.025(9) Uiso 1 1 d . . . . .
H72C H 0.261(4) 0.918(3) 0.2315(14) 0.054(13) Uiso 1 1 d . . . . .
H4A H -0.034(5) 0.798(4) 0.0505(19) 0.08(2) Uiso 1 1 d . . . . .
H4B H -0.035(4) 0.783(4) 0.0868(15) 0.051(13) Uiso 1 1 d . . . . .
H22 H 0.116(3) 0.718(3) -0.0468(10) 0.026(9) Uiso 1 1 d . . . . .
H44C H -0.070(4) 0.922(3) 0.1792(13) 0.053(13) Uiso 1 1 d . . . . .
H56C H 0.738(4) 0.783(3) 0.1838(12) 0.038(11) Uiso 1 1 d . . . . .
H80B H 0.743(4) 0.681(4) 0.2492(15) 0.061(15) Uiso 1 1 d . . . . .
H80C H 0.627(5) 0.689(4) 0.2698(17) 0.072(17) Uiso 1 1 d . . . . .

loop_
_atom_site_aniso_label
_atom_site_aniso_U_11
_atom_site_aniso_U_22
_atom_site_aniso_U_33
_atom_site_aniso_U_23
_atom_site_aniso_U_13
_atom_site_aniso_U_12
Co 0.0198(2) 0.0111(2) 0.0169(2) 0.00028(17) 0.00485(17) 0.00036(17)
Co1 0.0190(2) 0.0134(2) 0.0160(2) 0.00053(17) 0.00370(17) -0.00008(17)
S3 0.0226(4) 0.0460(5) 0.0345(4) -0.0130(4) 0.0077(3) -0.0011(3)
O8 0.0270(11) 0.0132(10) 0.0214(10) 0.0003(8) 0.0073(8) 0.0015(8)
O3 0.0236(11) 0.0328(13) 0.0148(10) -0.0021(9) 0.0043(8) -0.0021(9)
O5 0.0235(11) 0.0232(12) 0.0239(11) -0.0006(9) 0.0066(9) 0.0004(9)
O4 0.0230(11) 0.0212(11) 0.0252(11) 0.0027(9) 0.0055(9) -0.0005(8)
O6 0.0253(10) 0.0139(10) 0.0224(10) 0.0018(8) 0.0005(8) 0.0015(8)
O9 0.0321(11) 0.0124(10) 0.0209(10) 0.0011(8) 0.0089(8) 0.0015(8)
O7 0.0257(10) 0.0132(9) 0.0195(9) 0.0009(8) 0.0026(8) -0.0002(8)
N8 0.0208(11) 0.0184(12) 0.0189(11) -0.0005(9) 0.0041(9) 0.0001(9)
N9 0.0214(12) 0.0181(12) 0.0182(11) -0.0020(9) 0.0037(9) 0.0022(9)
N10 0.0201(11) 0.0165(12) 0.0187(11) 0.0007(9) 0.0043(9) 0.0007(9)
C11 0.0212(14) 0.0118(13) 0.0242(14) 0.0021(11) 0.0032(11) -0.0016(11)
N12 0.0204(11) 0.0173(12) 0.0204(11) 0.0007(9) 0.0044(9) -0.0001(9)
C13 0.0201(13) 0.0160(14) 0.0231(14) 0.0026(11) 0.0067(11) -0.0027(11)
C14 0.0230(14) 0.0149(14) 0.0266(15) -0.0039(11) 0.0058(12) -0.0021(11)
C15 0.0200(13) 0.0206(15) 0.0220(14) -0.0022(11) 0.0051(11) 0.0005(11)
C16 0.0226(14) 0.0174(14) 0.0231(14) -0.0041(11) 0.0055(11) -0.0020(11)
C17 0.0219(14) 0.0230(15) 0.0204(14) 0.0042(11) 0.0062(11) -0.0001(11)
C18 0.0239(14) 0.0154(14) 0.0216(14) 0.0019(11) 0.0060(11) 0.0000(11)
C19 0.0185(13) 0.0125(13) 0.0251(14) 0.0017(11) 0.0063(11) -0.0016(10)
C20 0.0214(14) 0.0148(14) 0.0213(14) 0.0004(11) 0.0052(11) 0.0000(11)
C21 0.0255(16) 0.041(2) 0.0212(15) -0.0069(13) 0.0056(12) -0.0017(14)
C22 0.0311(16) 0.0210(16) 0.0234(15) -0.0005(12) 0.0038(12) 0.0013(13)
C23 0.0180(13) 0.0241(15) 0.0204(14) -0.0029(11) 0.0038(11) -0.0003(11)
C24 0.0200(13) 0.0171(14) 0.0240(14) 0.0018(11) 0.0053(11) -0.0012(11)
C25 0.0232(14) 0.0191(14) 0.0215(14) 0.0017(11) 0.0021(11) 0.0001(11)
C26 0.0254(15) 0.0210(15) 0.0252(15) 0.0087(12) 0.0061(12) 0.0004(12)
C27 0.0222(14) 0.0132(13) 0.0211(13) -0.0016(11) 0.0045(11) -0.0013(11)
C28 0.0198(13) 0.0185(14) 0.0240(14) 0.0052(11) 0.0065(11) 0.0001(11)
C29 0.0340(17) 0.0121(14) 0.0299(16) -0.0040(12) 0.0037(13) 0.0020(12)
C30 0.0214(14) 0.0195(14) 0.0188(13) 0.0002(11) 0.0037(11) 0.0005(11)
C31 0.0217(14) 0.0130(13) 0.0260(14) -0.0012(11) 0.0060(11) 0.0006(11)
O32 0.085(2) 0.0485(17) 0.0369(15) -0.0076(13) 0.0133(15) -0.0464(17)
C33 0.0246(15) 0.0140(14) 0.0325(16) 0.0003(12) 0.0061(12) 0.0005(11)
C34 0.0203(14) 0.0161(14) 0.0298(15) 0.0027(12) 0.0081(12) -0.0007(11)
C35 0.0257(15) 0.0247(16) 0.0247(15) -0.0052(12) 0.0076(12) 0.0022(12)
C36 0.0247(15) 0.0311(18) 0.0230(15) -0.0025(13) 0.0056(12) -0.0030(13)
C37 0.0233(14) 0.0200(15) 0.0226(14) 0.0038(11) 0.0033(11) 0.0009(11)
C38 0.0261(15) 0.0247(16) 0.0217(14) 0.0043(12) 0.0038(12) 0.0024(12)
O39 0.069(2) 0.114(3) 0.0337(15) 0.0178(17) 0.0223(14) 0.054(2)
C40 0.0214(13) 0.0182(14) 0.0208(13) -0.0003(11) 0.0045(11) 0.0006(11)
C41 0.0284(15) 0.0189(15) 0.0242(15) -0.0026(12) 0.0042(12) 0.0012(12)
C42 0.0267(15) 0.0161(14) 0.0316(16) 0.0053(12) 0.0085(12) 0.0029(12)
C43 0.0270(15) 0.0139(14) 0.0351(17) 0.0045(12) 0.0102(13) 0.0018(12)
C45 0.0270(16) 0.040(2) 0.0365(18) -0.0191(16) 0.0031(14) -0.0028(15)
C46 0.0366(17) 0.0141(14) 0.0281(16) -0.0026(12) 0.0028(13) -0.0023(12)
C47 0.0344(17) 0.0117(14) 0.0375(17) -0.0017(12) 0.0133(14) 0.0007(12)
C48 0.0239(15) 0.0343(19) 0.0411(19) -0.0195(16) 0.0038(14) 0.0003(14)
C49 0.0290(16) 0.0157(15) 0.0365(17) 0.0023(13) 0.0100(13) -0.0015(12)
C50 0.042(2) 0.043(2) 0.045(2) -0.0139(19) 0.0067(19) 0.0042(18)
O51 0.0226(13) 0.0258(14) 0.118(3) -0.0122(16) -0.0038(15) 0.0029(11)
C52 0.0242(15) 0.0317(18) 0.0265(15) -0.0112(13) 0.0064(12) -0.0005(13)
C53 0.0260(15) 0.0150(14) 0.0270(15) 0.0014(12) 0.0046(12) -0.0025(12)
C54 0.0268(15) 0.0219(16) 0.0258(15) 0.0057(12) 0.0059(12) 0.0028(12)
C55 0.0212(13) 0.0130(13) 0.0219(14) 0.0009(11) 0.0058(11) 0.0001(10)
C56 0.047(2) 0.036(2) 0.039(2) 0.0037(17) -0.0119(18) -0.0181(18)
C57 0.047(2) 0.0201(16) 0.0247(16) 0.0001(13) 0.0070(15) -0.0016(15)
C58 0.0286(16) 0.0276(17) 0.0237(15) 0.0041(13) 0.0103(13) 0.0011(13)
C59 0.0260(16) 0.0243(16) 0.0275(16) 0.0039(13) 0.0034(13) -0.0008(13)
C60 0.0194(15) 0.050(2) 0.0351(18) -0.0169(17) 0.0012(13) 0.0061(15)
C61 0.0317(16) 0.0149(14) 0.0291(16) -0.0050(12) 0.0096(13) -0.0029(12)
C62 0.0269(15) 0.0147(14) 0.0260(15) 0.0030(11) 0.0065(12) -0.0003(11)
C63 0.0390(17) 0.0205(15) 0.0200(14) -0.0004(12) 0.0110(13) 0.0025(13)
C64 0.0222(15) 0.043(2) 0.0393(19) -0.0226(16) 0.0085(14) -0.0043(14)
C65 0.0299(16) 0.0282(17) 0.0201(14) -0.0010(12) 0.0028(12) 0.0015(13)
C66 0.0340(18) 0.0258(18) 0.0364(19) -0.0072(15) -0.0043(15) -0.0028(14)
C67 0.0460(19) 0.0202(16) 0.0213(15) 0.0031(12) -0.0072(13) -0.0031(14)
C68 0.054(2) 0.0188(17) 0.0319(18) -0.0036(14) 0.0077(17) -0.0025(16)
C69 0.0248(15) 0.0163(14) 0.0264(15) 0.0002(12) 0.0056(12) -0.0018(11)
C70 0.0271(16) 0.0182(15) 0.0341(17) 0.0095(13) 0.0081(13) 0.0026(12)
C71 0.046(2) 0.0207(17) 0.0320(18) 0.0092(14) 0.0098(15) 0.0021(15)
C72 0.055(2) 0.0310(19) 0.0218(16) 0.0041(14) 0.0113(15) 0.0136(17)
C73 0.0256(16) 0.048(2) 0.0307(17) -0.0135(16) 0.0038(14) 0.0044(15)
C74 0.0197(15) 0.044(2) 0.0346(17) -0.0198(15) 0.0014(13) -0.0008(14)
C75 0.052(2) 0.0286(18) 0.0252(16) -0.0023(14) 0.0165(16) 0.0026(17)
C78 0.072(3) 0.0244(18) 0.0243(17) 0.0000(14) 0.0030(18) 0.0068(18)
C80 0.075(3) 0.029(2) 0.0286(19) 0.0033(16) -0.0177(19) -0.004(2)
C44 0.050(2) 0.0305(19) 0.0326(18) -0.0064(15) 0.0198(16) -0.0155(17)
O1 0.062(2) 0.068(2) 0.069(2) 0.0025(18) 0.0089(18) -0.0045(19)
O2 0.066(2) 0.072(3) 0.084(3) -0.009(2) 0.015(2) -0.004(2)

loop_
_atom_type_symbol
_atom_type_description
_atom_type_scat_dispersion_real
_atom_type_scat_dispersion_imag
_atom_type_scat_source
C C 0.0181 0.0091 'International Tables Vol C Tables 4.2.6.8 and 6.1.1.4'
H H 0.0000 0.0000 'International Tables Vol C Tables 4.2.6.8 and 6.1.1.4'
N N 0.0311 0.0180 'International Tables Vol C Tables 4.2.6.8 and 6.1.1.4'
O O 0.0492 0.0322 'International Tables Vol C Tables 4.2.6.8 and 6.1.1.4'
S S 0.3331 0.5567 'International Tables Vol C Tables 4.2.6.8 and 6.1.1.4'
Co Co -2.3653 3.6143 'International Tables Vol C Tables 4.2.6.8 and 6.1.1.4'

loop_
_geom_angle_atom_site_label_1
_geom_angle_atom_site_label_2
_geom_angle_atom_site_label_3
_geom_angle
_geom_angle_site_symmetry_1
_geom_angle_site_symmetry_3
_geom_angle_publ_flag
O8 Co O3 89.41(10) . . ?
O8 Co O4 90.07(9) . . ?
O8 Co O9 84.72(8) . . ?
O8 Co N10 178.56(10) . . ?
O8 Co N12 95.03(10) . . ?
O3 Co O4 176.29(10) . . ?
O9 Co O3 88.65(10) . . ?
O9 Co O4 87.64(10) . . ?
N10 Co O3 91.99(10) . . ?
N10 Co O4 88.51(10) . . ?
N10 Co O9 94.97(9) . . ?
N12 Co O3 94.72(10) . . ?
N12 Co O4 88.99(10) . . ?
N12 Co O9 176.63(10) . . ?
N12 Co N10 85.19(10) . . ?
O3 Co1 O5 176.13(10) . . ?
O6 Co1 O3 89.09(9) . . ?
O6 Co1 O5 87.42(10) . . ?
O6 Co1 O7 85.78(8) . . ?
O6 Co1 N8 94.62(10) . . ?
O6 Co1 N9 176.77(10) . . ?
O7 Co1 O3 87.45(9) . . ?
O7 Co1 O5 90.61(9) . . ?
N8 Co1 O3 93.87(10) . . ?
N8 Co1 O5 88.10(10) . . ?
N8 Co1 O7 178.63(10) . . ?
N8 Co1 N9 85.12(10) . . ?
N9 Co1 O3 94.14(10) . . ?
N9 Co1 O5 89.35(11) . . ?
N9 Co1 O7 94.42(10) . . ?
O32 S3 C74 106.43(17) . . ?
O39 S3 O32 112.8(2) . . ?
O39 S3 O51 112.9(2) . . ?
O39 S3 C74 106.39(18) . . ?
O51 S3 O32 111.9(2) . . ?
O51 S3 C74 105.83(17) . . ?
C19 O8 Co 127.34(18) . . ?
Co O3 H3 100(3) . . ?
Co1 O3 Co 152.34(13) . . ?
Co1 O3 H3 107(3) . . ?
Co1 O5 H5A 112(3) . . ?
Co1 O5 H5B 119(4) . . ?
H5A O5 H5B 102(4) . . ?
Co O4 H4A 120(5) . . ?
Co O4 H4B 118(3) . . ?
H4A O4 H4B 100(5) . . ?
C13 O6 Co1 127.07(18) . . ?
C27 O9 Co 127.61(18) . . ?
C20 O7 Co1 127.58(18) . . ?
C15 N8 Co1 112.77(19) . . ?
C17 N8 Co1 124.6(2) . . ?
C17 N8 C15 122.6(3) . . ?
C14 N9 Co1 125.4(2) . . ?
C14 N9 C23 121.6(3) . . ?
C23 N9 Co1 112.94(19) . . ?
C11 N10 Co 124.6(2) . . ?
C11 N10 C30 122.4(2) . . ?
C30 N10 Co 113.04(19) . . ?
N10 C11 C55 125.7(3) . . ?
N10 C11 H11 117(2) . . ?
C55 C11 H11 118(2) . . ?
C16 N12 Co 124.5(2) . . ?
C16 N12 C18 122.5(2) . . ?
C18 N12 Co 112.91(19) . . ?
O6 C13 C28 122.3(3) . . ?
O6 C13 C69 119.8(3) . . ?
C28 C13 C69 117.8(3) . . ?
N9 C14 C24 125.9(3) . . ?
N9 C14 H14 119.1(18) . . ?
C24 C14 H14 114.9(18) . . ?
C23 C15 N8 114.5(2) . . ?
C23 C15 C36 120.0(3) . . ?
C36 C15 N8 125.5(3) . . ?
N12 C16 C31 126.2(3) . . ?
N12 C16 H16 118(2) . . ?
C31 C16 H16 115(2) . . ?
N8 C17 C28 126.3(3) . . ?
N8 C17 H17 116(2) . . ?
C28 C17 H17 118(2) . . ?
C22 C18 N12 126.1(3) . . ?
C22 C18 C30 120.1(3) . . ?
C30 C18 N12 113.8(2) . . ?
O8 C19 C31 122.4(2) . . ?
O8 C19 C34 118.7(3) . . ?
C31 C19 C34 118.9(3) . . ?
O7 C20 C24 122.7(3) . . ?
O7 C20 C25 118.7(2) . . ?
C24 C20 C25 118.5(3) . . ?
C36 C21 H21 117(2) . . ?
C52 C21 C36 120.6(3) . . ?
C52 C21 H21 123(2) . . ?
C18 C22 H22 119(2) . . ?
C65 C22 C18 119.8(3) . . ?
C65 C22 H22 121(2) . . ?
C15 C23 N9 114.0(3) . . ?
C35 C23 N9 125.6(3) . . ?
C35 C23 C15 120.4(3) . . ?
C14 C24 C20 123.2(3) . . ?
C33 C24 C14 116.2(3) . . ?
C33 C24 C20 120.6(3) . . ?
C20 C25 C67 120.9(3) . . ?
C54 C25 C20 117.5(3) . . ?
C54 C25 C67 121.6(3) . . ?
C28 C26 H26 119(2) . . ?
C70 C26 C28 120.3(3) . . ?
C70 C26 H26 121(2) . . ?
O9 C27 C40 119.2(2) . . ?
O9 C27 C55 122.2(3) . . ?
C55 C27 C40 118.6(3) . . ?
C17 C28 C13 123.1(3) . . ?
C26 C28 C13 120.8(3) . . ?
C26 C28 C17 116.1(3) . . ?
C41 C29 H29 119(2) . . ?
C53 C29 C41 119.1(3) . . ?
C53 C29 H29 122(2) . . ?
C18 C30 N10 114.4(2) . . ?
C37 C30 N10 125.3(3) . . ?
C37 C30 C18 120.3(3) . . ?
C16 C31 C19 123.1(3) . . ?
C16 C31 C61 116.3(3) . . ?
C61 C31 C19 120.5(3) . . ?
C24 C33 H33 117(2) . . ?
C42 C33 C24 120.6(3) . . ?
C42 C33 H33 123(2) . . ?
C19 C34 C62 120.9(3) . . ?
C43 C34 C19 117.1(3) . . ?
C43 C34 C62 122.0(3) . . ?
C23 C35 H35 121(2) . . ?
C52 C35 C23 119.1(3) . . ?
C52 C35 H35 119(2) . . ?
C15 C36 H36 117(2) . . ?
C21 C36 C15 119.1(3) . . ?
C21 C36 H36 124(2) . . ?
C30 C37 H37 120(2) . . ?
C38 C37 C30 119.0(3) . . ?
C38 C37 H37 121(2) . . ?
C37 C38 C65 120.8(3) . . ?
C37 C38 H38 120(2) . . ?
C65 C38 H38 120(2) . . ?
C27 C40 C63 121.1(3) . . ?
C41 C40 C27 117.8(3) . . ?
C41 C40 C63 121.1(3) . . ?
C29 C41 H41 116(2) . . ?
C40 C41 C29 123.5(3) . . ?
C40 C41 H41 121(2) . . ?
C33 C42 C54 118.9(3) . . ?
C33 C42 H42 122(2) . . ?
C54 C42 H42 119(2) . . ?
C34 C43 C47 124.0(3) . . ?
C34 C43 H43 119(2) . . ?
C47 C43 H43 117(2) . . ?
C48 C45 C50 121.3(3) . . ?
C48 C45 C73 117.9(4) . . ?
C73 C45 C50 120.8(3) . . ?
C57 C46 C66 110.6(3) . . ?
C57 C46 C68 107.3(3) . . ?
C66 C46 C68 107.0(3) . . ?
C69 C46 C57 110.8(3) . . ?
C69 C46 C66 109.1(3) . . ?
C69 C46 C68 112.0(3) . . ?
C43 C47 H47 125(2) . . ?
C61 C47 C43 119.3(3) . . ?
C61 C47 H47 115(2) . . ?
C45 C48 H48 120(3) . . ?
C64 C48 C45 121.5(3) . . ?
C64 C48 H48 119(3) . . ?
C69 C49 C70 123.2(3) . . ?
C69 C49 H49 120(2) . . ?
C70 C49 H49 117(2) . . ?
C45 C50 H50A 114(3) . . ?
C45 C50 H50B 111(5) . . ?
C45 C50 H50C 113(4) . . ?
H50A C50 H50B 114(5) . . ?
H50A C50 H50C 103(5) . . ?
H50B C50 H50C 101(6) . . ?
C21 C52 C35 120.8(3) . . ?
C21 C52 H52 120(2) . . ?
C35 C52 H52 119(2) . . ?
C29 C53 C55 120.7(3) . . ?
C29 C53 H53 121(2) . . ?
C55 C53 H53 118(2) . . ?
C25 C54 C42 123.7(3) . . ?
C25 C54 H54 117(2) . . ?
C42 C54 H54 119(2) . . ?
C11 C55 C27 123.6(3) . . ?
C53 C55 C11 116.1(3) . . ?
C53 C55 C27 120.1(3) . . ?
C67 C56 H56A 112(2) . . ?
C67 C56 H56B 113(3) . . ?
C67 C56 H56C 113(3) . . ?
H56A C56 H56B 104(4) . . ?
H56A C56 H56C 108(3) . . ?
H56B C56 H56C 107(4) . . ?
C46 C57 H57A 111(2) . . ?
C46 C57 H57B 109(2) . . ?
C46 C57 H57C 114(3) . . ?
H57A C57 H57B 110(3) . . ?
H57A C57 H57C 104(3) . . ?
H57B C57 H57C 108(3) . . ?
C62 C58 H58A 114(2) . . ?
C62 C58 H58B 113(3) . . ?
C62 C58 H58C 113(3) . . ?
H58A C58 H58B 108(3) . . ?
H58A C58 H58C 106(3) . . ?
H58B C58 H58C 102(3) . . ?
C62 C59 H59A 112(2) . . ?
C62 C59 H59B 111(3) . . ?
C62 C59 H59C 114(2) . . ?
H59A C59 H59B 106(3) . . ?
H59A C59 H59C 108(3) . . ?
H59B C59 H59C 106(3) . . ?
C73 C60 C74 120.4(3) . . ?
C73 C60 H60 124(3) . . ?
C74 C60 H60 116(3) . . ?
C31 C61 H61 119(2) . . ?
C47 C61 C31 120.0(3) . . ?
C47 C61 H61 121(2) . . ?
C34 C62 C58 110.5(2) . . ?
C34 C62 C59 110.0(2) . . ?
C34 C62 C71 112.0(3) . . ?
C59 C62 C58 110.4(3) . . ?
C71 C62 C58 107.1(3) . . ?
C71 C62 C59 106.8(3) . . ?
C40 C63 C72 108.4(3) . . ?
C75 C63 C40 111.8(3) . . ?
C75 C63 C72 107.6(3) . . ?
C44 C63 C40 110.3(3) . . ?
C44 C63 C72 111.2(3) . . ?
C44 C63 C75 107.4(3) . . ?
C48 C64 C74 119.4(3) . . ?
C48 C64 H64 124(2) . . ?
C74 C64 H64 117(2) . . ?
C22 C65 C38 120.0(3) . . ?
C22 C65 H65 124(2) . . ?
C38 C65 H65 116(2) . . ?
C46 C66 H66A 106(2) . . ?
C46 C66 H66B 115(3) . . ?
C46 C66 H66C 111(2) . . ?
H66A C66 H66B 110(4) . . ?
H66A C66 H66C 109(3) . . ?
H66B C66 H66C 105(3) . . ?
C25 C67 C56 110.9(3) . . ?
C25 C67 C78 108.7(3) . . ?
C25 C67 C80 111.0(3) . . ?
C56 C67 C78 110.8(3) . . ?
C80 C67 C56 107.1(3) . . ?
C80 C67 C78 108.3(3) . . ?
C46 C68 H68A 114(3) . . ?
C46 C68 H68B 114(2) . . ?
C46 C68 H68C 107(3) . . ?
H68A C68 H68B 104(3) . . ?
H68A C68 H68C 113(3) . . ?
H68B C68 H68C 104(3) . . ?
C13 C69 C46 120.2(3) . . ?
C49 C69 C13 118.5(3) . . ?
C49 C69 C46 121.3(3) . . ?
C26 C70 C49 119.2(3) . . ?
C26 C70 H70 120(2) . . ?
C49 C70 H70 120(2) . . ?
C62 C71 H71A 113(2) . . ?
C62 C71 H71B 111(2) . . ?
C62 C71 H71C 109(2) . . ?
H71A C71 H71B 108(3) . . ?
H71A C71 H71C 106(3) . . ?
H71B C71 H71C 110(3) . . ?
C63 C72 H72A 112(3) . . ?
C63 C72 H72B 113(3) . . ?
C63 C72 H72C 111(3) . . ?
H72A C72 H72B 109(4) . . ?
H72A C72 H72C 111(4) . . ?
H72B C72 H72C 101(4) . . ?
C45 C73 H73 120(2) . . ?
C60 C73 C45 120.9(4) . . ?
C60 C73 H73 119(2) . . ?
C60 C74 S3 119.4(3) . . ?
C60 C74 C64 119.9(4) . . ?
C64 C74 S3 120.7(3) . . ?
C63 C75 H75A 109(2) . . ?
C63 C75 H75B 115(2) . . ?
C63 C75 H75C 107(3) . . ?
H75A C75 H75B 115(3) . . ?
H75A C75 H75C 104(4) . . ?
H75B C75 H75C 106(3) . . ?
C67 C78 H78A 109(2) . . ?
C67 C78 H78B 107(3) . . ?
C67 C78 H78C 114(3) . . ?
H78A C78 H78B 117(4) . . ?
H78A C78 H78C 104(4) . . ?
H78B C78 H78C 106(4) . . ?
C67 C80 H80A 105(3) . . ?
C67 C80 H80B 114(3) . . ?
C67 C80 H80C 113(3) . . ?
H80A C80 H80B 108(4) . . ?
H80A C80 H80C 106(4) . . ?
H80B C80 H80C 111(4) . . ?
C63 C44 H44A 112(2) . . ?
C63 C44 H44B 112(3) . . ?
C63 C44 H44C 112(2) . . ?
H44A C44 H44B 108(3) . . ?
H44A C44 H44C 107(3) . . ?
H44B C44 H44C 105(4) . . ?
H1A O1 H1B 104.5 . . ?
H2A O2 H2B 104.5 . . ?

loop_
_geom_bond_atom_site_label_1
_geom_bond_atom_site_label_2
_geom_bond_distance
_geom_bond_site_symmetry_2
_geom_bond_publ_flag
Co O8 1.882(2) . ?
Co O3 1.905(2) . ?
Co O4 1.943(2) . ?
Co O9 1.890(2) . ?
Co N10 1.890(2) . ?
Co N12 1.889(2) . ?
Co1 O3 1.904(2) . ?
Co1 O5 1.936(2) . ?
Co1 O6 1.891(2) . ?
Co1 O7 1.901(2) . ?
Co1 N8 1.895(2) . ?
Co1 N9 1.897(2) . ?
S3 O32 1.444(3) . ?
S3 O39 1.437(3) . ?
S3 O51 1.444(3) . ?
S3 C74 1.764(4) . ?
O8 C19 1.306(3) . ?
O3 H3 0.75(4) . ?
O5 H5A 0.86(5) . ?
O5 H5B 0.86(6) . ?
O4 H4A 0.79(6) . ?
O4 H4B 0.86(5) . ?
O6 C13 1.307(3) . ?
O9 C27 1.310(3) . ?
O7 C20 1.310(3) . ?
N8 C15 1.417(4) . ?
N8 C17 1.296(4) . ?
N9 C14 1.303(4) . ?
N9 C23 1.418(4) . ?
N10 C11 1.305(4) . ?
N10 C30 1.413(4) . ?
C11 C55 1.423(4) . ?
C11 H11 0.99(4) . ?
N12 C16 1.303(4) . ?
N12 C18 1.424(4) . ?
C13 C28 1.430(4) . ?
C13 C69 1.438(4) . ?
C14 C24 1.422(4) . ?
C14 H14 0.95(3) . ?
C15 C23 1.400(4) . ?
C15 C36 1.401(4) . ?
C16 C31 1.420(4) . ?
C16 H16 0.99(3) . ?
C17 C28 1.424(4) . ?
C17 H17 0.98(3) . ?
C18 C22 1.387(4) . ?
C18 C30 1.401(4) . ?
C19 C31 1.430(4) . ?
C19 C34 1.440(4) . ?
C20 C24 1.430(4) . ?
C20 C25 1.441(4) . ?
C21 C36 1.387(5) . ?
C21 C52 1.387(5) . ?
C21 H21 0.98(5) . ?
C22 C65 1.386(4) . ?
C22 H22 0.95(4) . ?
C23 C35 1.392(4) . ?
C24 C33 1.409(4) . ?
C25 C54 1.388(4) . ?
C25 C67 1.526(4) . ?
C26 C28 1.420(4) . ?
C26 C70 1.363(5) . ?
C26 H26 1.01(3) . ?
C27 C40 1.437(4) . ?
C27 C55 1.425(4) . ?
C29 C41 1.406(4) . ?
C29 C53 1.357(4) . ?
C29 H29 0.95(4) . ?
C30 C37 1.399(4) . ?
C31 C61 1.422(4) . ?
C33 C42 1.369(4) . ?
C33 H33 0.95(4) . ?
C34 C43 1.385(4) . ?
C34 C62 1.531(4) . ?
C35 C52 1.391(4) . ?
C35 H35 0.99(4) . ?
C36 H36 1.02(4) . ?
C37 C38 1.382(4) . ?
C37 H37 1.09(4) . ?
C38 C65 1.402(4) . ?
C38 H38 1.03(4) . ?
C40 C41 1.381(4) . ?
C40 C63 1.539(4) . ?
C41 H41 0.99(3) . ?
C42 C54 1.407(4) . ?
C42 H42 0.98(4) . ?
C43 C47 1.406(5) . ?
C43 H43 1.00(3) . ?
C45 C48 1.392(5) . ?
C45 C50 1.501(6) . ?
C45 C73 1.405(5) . ?
C46 C57 1.537(5) . ?
C46 C66 1.538(5) . ?
C46 C68 1.541(4) . ?
C46 C69 1.536(4) . ?
C47 C61 1.366(5) . ?
C47 H47 1.02(4) . ?
C48 C64 1.384(6) . ?
C48 H48 0.96(4) . ?
C49 C69 1.382(4) . ?
C49 C70 1.407(5) . ?
C49 H49 0.99(4) . ?
C50 H50A 1.03(6) . ?
C50 H50B 0.81(7) . ?
C50 H50C 0.95(7) . ?
C52 H52 0.90(4) . ?
C53 C55 1.420(4) . ?
C53 H53 1.00(4) . ?
C54 H54 1.00(4) . ?
C56 C67 1.530(5) . ?
C56 H56A 1.03(4) . ?
C56 H56B 0.94(5) . ?
C56 H56C 0.98(4) . ?
C57 H57A 0.98(4) . ?
C57 H57B 1.03(4) . ?
C57 H57C 0.96(5) . ?
C58 C62 1.540(4) . ?
C58 H58A 1.03(4) . ?
C58 H58B 0.92(4) . ?
C58 H58C 0.94(4) . ?
C59 C62 1.535(4) . ?
C59 H59A 1.00(4) . ?
C59 H59B 0.90(4) . ?
C59 H59C 0.91(4) . ?
C60 C73 1.374(6) . ?
C60 C74 1.384(5) . ?
C60 H60 0.81(5) . ?
C61 H61 0.97(4) . ?
C62 C71 1.533(4) . ?
C63 C72 1.540(5) . ?
C63 C75 1.531(4) . ?
C63 C44 1.528(5) . ?
C64 C74 1.395(5) . ?
C64 H64 0.98(4) . ?
C65 H65 1.04(4) . ?
C66 H66A 0.94(4) . ?
C66 H66B 0.98(5) . ?
C66 H66C 1.04(4) . ?
C67 C78 1.534(6) . ?
C67 C80 1.530(5) . ?
C68 H68A 0.95(4) . ?
C68 H68B 0.99(4) . ?
C68 H68C 0.99(4) . ?
C70 H70 0.97(4) . ?
C71 H71A 0.98(4) . ?
C71 H71B 1.00(5) . ?
C71 H71C 1.00(4) . ?
C72 H72A 0.92(4) . ?
C72 H72B 0.99(5) . ?
C72 H72C 1.02(5) . ?
C73 H73 1.02(4) . ?
C75 H75A 0.99(4) . ?
C75 H75B 1.02(4) . ?
C75 H75C 0.90(4) . ?
C78 H78A 1.07(4) . ?
C78 H78B 1.05(5) . ?
C78 H78C 0.91(5) . ?
C80 H80A 0.97(6) . ?
C80 H80B 1.10(5) . ?
C80 H80C 0.99(6) . ?
C44 H44A 1.00(4) . ?
C44 H44B 1.02(5) . ?
C44 H44C 1.08(5) . ?
O1 H1A 0.8499 . ?
O1 H1B 0.8501 . ?
O2 H2A 0.8496 . ?
O2 H2B 0.8505 . ?

loop_
_geom_torsion_atom_site_label_1
_geom_torsion_atom_site_label_2
_geom_torsion_atom_site_label_3
_geom_torsion_atom_site_label_4
_geom_torsion
_geom_torsion_site_symmetry_1
_geom_torsion_site_symmetry_2
_geom_torsion_site_symmetry_3
_geom_torsion_site_symmetry_4
_geom_torsion_publ_flag
Co O8 C19 C31 -12.1(4) . . . . ?
Co O8 C19 C34 168.51(19) . . . . ?
Co O9 C27 C40 171.7(2) . . . . ?
Co O9 C27 C55 -7.4(4) . . . . ?
Co N10 C11 C55 -8.8(4) . . . . ?
Co N10 C30 C18 -5.0(3) . . . . ?
Co N10 C30 C37 173.1(2) . . . . ?
Co N12 C16 C31 -2.8(4) . . . . ?
Co N12 C18 C22 -171.6(3) . . . . ?
Co N12 C18 C30 7.0(3) . . . . ?
Co1 O6 C13 C28 -13.8(4) . . . . ?
Co1 O6 C13 C69 167.2(2) . . . . ?
Co1 O7 C20 C24 -8.6(4) . . . . ?
Co1 O7 C20 C25 171.1(2) . . . . ?
Co1 N8 C15 C23 6.5(3) . . . . ?
Co1 N8 C15 C36 -172.7(2) . . . . ?
Co1 N8 C17 C28 -2.0(4) . . . . ?
Co1 N9 C14 C24 -6.4(4) . . . . ?
Co1 N9 C23 C15 -5.0(3) . . . . ?
Co1 N9 C23 C35 173.6(2) . . . . ?
O8 Co O9 C27 179.4(2) . . . . ?
O8 Co N12 C16 -5.2(2) . . . . ?
O8 Co N12 C18 170.79(19) . . . . ?
O8 C19 C31 C16 1.0(5) . . . . ?
O8 C19 C31 C61 -178.7(3) . . . . ?
O8 C19 C34 C43 -178.4(3) . . . . ?
O8 C19 C34 C62 0.0(4) . . . . ?
O3 Co O8 C19 -81.9(2) . . . . ?
O3 Co O9 C27 89.9(2) . . . . ?
O3 Co N10 C11 -78.9(2) . . . . ?
O3 Co N10 C30 101.7(2) . . . . ?
O3 Co N12 C16 84.6(2) . . . . ?
O3 Co N12 C18 -99.4(2) . . . . ?
O3 Co1 O6 C13 -78.1(2) . . . . ?
O3 Co1 N8 C15 -101.2(2) . . . . ?
O3 Co1 N8 C17 81.8(3) . . . . ?
O3 Co1 N9 C14 -82.4(3) . . . . ?
O3 Co1 N9 C23 100.4(2) . . . . ?
O5 Co1 O6 C13 103.5(2) . . . . ?
O5 Co1 N8 C15 82.1(2) . . . . ?
O5 Co1 N8 C17 -94.9(3) . . . . ?
O5 Co1 N9 C14 95.9(3) . . . . ?
O5 Co1 N9 C23 -81.3(2) . . . . ?
O4 Co O8 C19 101.7(2) . . . . ?
O4 Co O9 C27 -90.3(2) . . . . ?
O4 Co N10 C11 97.4(2) . . . . ?
O4 Co N10 C30 -82.0(2) . . . . ?
O4 Co N12 C16 -95.2(2) . . . . ?
O4 Co N12 C18 80.8(2) . . . . ?
O6 Co1 N8 C15 169.38(19) . . . . ?
O6 Co1 N8 C17 -7.6(3) . . . . ?
O6 C13 C28 C17 0.1(4) . . . . ?
O6 C13 C28 C26 -179.6(3) . . . . ?
O6 C13 C69 C46 2.4(4) . . . . ?
O6 C13 C69 C49 -178.3(3) . . . . ?
O9 Co O8 C19 -170.6(2) . . . . ?
O9 Co N10 C11 9.9(2) . . . . ?
O9 Co N10 C30 -169.52(19) . . . . ?
O9 C27 C40 C41 175.7(3) . . . . ?
O9 C27 C40 C63 -4.1(4) . . . . ?
O9 C27 C55 C11 11.4(4) . . . . ?
O9 C27 C55 C53 -175.0(3) . . . . ?
O7 Co1 O6 C13 -165.7(2) . . . . ?
O7 Co1 N9 C14 5.4(3) . . . . ?
O7 Co1 N9 C23 -171.84(19) . . . . ?
O7 C20 C24 C14 8.8(5) . . . . ?
O7 C20 C24 C33 -175.1(3) . . . . ?
O7 C20 C25 C54 175.6(3) . . . . ?
O7 C20 C25 C67 -2.2(4) . . . . ?
N8 Co1 O6 C13 15.7(2) . . . . ?
N8 Co1 N9 C14 -175.9(3) . . . . ?
N8 Co1 N9 C23 6.9(2) . . . . ?
N8 C15 C23 N9 -1.0(4) . . . . ?
N8 C15 C23 C35 -179.7(3) . . . . ?
N8 C15 C36 C21 -180.0(3) . . . . ?
N8 C17 C28 C13 8.3(5) . . . . ?
N8 C17 C28 C26 -172.0(3) . . . . ?
N9 Co1 N8 C15 -7.39(19) . . . . ?
N9 Co1 N8 C17 175.6(3) . . . . ?
N9 C14 C24 C20 -1.0(5) . . . . ?
N9 C14 C24 C33 -177.2(3) . . . . ?
N9 C23 C35 C52 -178.6(3) . . . . ?
N10 Co O9 C27 -2.0(2) . . . . ?
N10 Co N12 C16 176.2(2) . . . . ?
N10 Co N12 C18 -7.8(2) . . . . ?
N10 C11 C55 C27 -2.9(5) . . . . ?
N10 C11 C55 C53 -176.7(3) . . . . ?
N10 C30 C37 C38 -178.5(3) . . . . ?
C11 N10 C30 C18 175.6(3) . . . . ?
C11 N10 C30 C37 -6.3(5) . . . . ?
N12 Co O8 C19 12.7(2) . . . . ?
N12 Co N10 C11 -173.5(2) . . . . ?
N12 Co N10 C30 7.1(2) . . . . ?
N12 C16 C31 C19 6.9(5) . . . . ?
N12 C16 C31 C61 -173.4(3) . . . . ?
N12 C18 C22 C65 -180.0(3) . . . . ?
N12 C18 C30 N10 -1.3(4) . . . . ?
N12 C18 C30 C37 -179.5(3) . . . . ?
C14 N9 C23 C15 177.7(3) . . . . ?
C14 N9 C23 C35 -3.8(5) . . . . ?
C14 C24 C33 C42 174.5(3) . . . . ?
C15 N8 C17 C28 -178.7(3) . . . . ?
C15 C23 C35 C52 -0.2(4) . . . . ?
C16 N12 C18 C22 4.5(5) . . . . ?
C16 N12 C18 C30 -177.0(3) . . . . ?
C16 C31 C61 C47 177.4(3) . . . . ?
C17 N8 C15 C23 -176.4(3) . . . . ?
C17 N8 C15 C36 4.4(5) . . . . ?
C18 N12 C16 C31 -178.4(3) . . . . ?
C18 C22 C65 C38 -0.9(5) . . . . ?
C18 C30 C37 C38 -0.5(4) . . . . ?
C19 C31 C61 C47 -2.9(5) . . . . ?
C19 C34 C43 C47 -3.2(5) . . . . ?
C19 C34 C62 C58 59.4(4) . . . . ?
C19 C34 C62 C59 -62.7(4) . . . . ?
C19 C34 C62 C71 178.8(3) . . . . ?
C20 C24 C33 C42 -1.8(4) . . . . ?
C20 C25 C54 C42 1.0(5) . . . . ?
C20 C25 C67 C56 -52.8(4) . . . . ?
C20 C25 C67 C78 69.2(4) . . . . ?
C20 C25 C67 C80 -171.8(3) . . . . ?
C22 C18 C30 N10 177.4(3) . . . . ?
C22 C18 C30 C37 -0.8(5) . . . . ?
C23 N9 C14 C24 170.6(3) . . . . ?
C23 C15 C36 C21 0.9(5) . . . . ?
C23 C35 C52 C21 0.2(5) . . . . ?
C24 C20 C25 C54 -4.6(4) . . . . ?
C24 C20 C25 C67 177.6(3) . . . . ?
C24 C33 C42 C54 -2.0(5) . . . . ?
C25 C20 C24 C14 -170.9(3) . . . . ?
C25 C20 C24 C33 5.1(4) . . . . ?
C27 C40 C41 C29 0.7(5) . . . . ?
C27 C40 C63 C72 65.7(4) . . . . ?
C27 C40 C63 C75 -175.8(3) . . . . ?
C27 C40 C63 C44 -56.3(4) . . . . ?
C28 C13 C69 C46 -176.7(3) . . . . ?
C28 C13 C69 C49 2.6(4) . . . . ?
C28 C26 C70 C49 1.7(5) . . . . ?
C29 C53 C55 C11 172.1(3) . . . . ?
C29 C53 C55 C27 -2.0(4) . . . . ?
C30 N10 C11 C55 170.5(3) . . . . ?
C30 C18 C22 C65 1.5(5) . . . . ?
C30 C37 C38 C65 1.1(5) . . . . ?
C31 C19 C34 C43 2.2(4) . . . . ?
C31 C19 C34 C62 -179.5(3) . . . . ?
O32 S3 C74 C60 72.5(3) . . . . ?
O32 S3 C74 C64 -106.6(3) . . . . ?
C33 C42 C54 C25 2.4(5) . . . . ?
C34 C19 C31 C16 -179.6(3) . . . . ?
C34 C19 C31 C61 0.7(4) . . . . ?
C34 C43 C47 C61 1.1(5) . . . . ?
C36 C15 C23 N9 178.3(3) . . . . ?
C36 C15 C23 C35 -0.4(4) . . . . ?
C36 C21 C52 C35 0.3(5) . . . . ?
C37 C38 C65 C22 -0.4(5) . . . . ?
O39 S3 C74 C60 -167.0(3) . . . . ?
O39 S3 C74 C64 13.9(3) . . . . ?
C40 C27 C55 C11 -167.7(3) . . . . ?
C40 C27 C55 C53 5.8(4) . . . . ?
C41 C29 C53 C55 -2.6(5) . . . . ?
C41 C40 C63 C72 -114.0(3) . . . . ?
C41 C40 C63 C75 4.5(4) . . . . ?
C41 C40 C63 C44 124.0(3) . . . . ?
C43 C34 C62 C58 -122.3(3) . . . . ?
C43 C34 C62 C59 115.6(3) . . . . ?
C43 C34 C62 C71 -3.0(4) . . . . ?
C43 C47 C61 C31 2.0(5) . . . . ?
C45 C48 C64 C74 0.3(5) . . . . ?
C48 C45 C73 C60 0.2(5) . . . . ?
C48 C64 C74 S3 179.4(2) . . . . ?
C48 C64 C74 C60 0.2(5) . . . . ?
C50 C45 C48 C64 -179.8(3) . . . . ?
C50 C45 C73 C60 179.5(3) . . . . ?
O51 S3 C74 C60 -46.7(3) . . . . ?
O51 S3 C74 C64 134.2(3) . . . . ?
C52 C21 C36 C15 -0.8(5) . . . . ?
C53 C29 C41 C40 3.3(5) . . . . ?
C54 C25 C67 C56 129.5(3) . . . . ?
C54 C25 C67 C78 -108.5(3) . . . . ?
C54 C25 C67 C80 10.6(5) . . . . ?
C55 C27 C40 C41 -5.1(4) . . . . ?
C55 C27 C40 C63 175.1(3) . . . . ?
C57 C46 C69 C13 -60.0(4) . . . . ?
C57 C46 C69 C49 120.7(3) . . . . ?
C62 C34 C43 C47 178.5(3) . . . . ?
C63 C40 C41 C29 -179.6(3) . . . . ?
C66 C46 C69 C13 62.0(4) . . . . ?
C66 C46 C69 C49 -117.3(3) . . . . ?
C67 C25 C54 C42 178.7(3) . . . . ?
C68 C46 C69 C13 -179.8(3) . . . . ?
C68 C46 C69 C49 0.9(4) . . . . ?
C69 C13 C28 C17 179.2(3) . . . . ?
C69 C13 C28 C26 -0.5(4) . . . . ?
C69 C49 C70 C26 0.5(5) . . . . ?
C70 C26 C28 C13 -1.7(4) . . . . ?
C70 C26 C28 C17 178.6(3) . . . . ?
C70 C49 C69 C13 -2.7(5) . . . . ?
C70 C49 C69 C46 176.6(3) . . . . ?
C73 C45 C48 C64 -0.5(5) . . . . ?
C73 C60 C74 S3 -179.7(3) . . . . ?
C73 C60 C74 C64 -0.6(5) . . . . ?
C74 C60 C73 C45 0.4(5) . . . . ?
